data_4037482
loop_
_publ_author_name
'Yu, Yang'
'Li, Yawen'
'Wang, Xiaoqing'
'Nian, Hao'
'Wang, Le'
'Li, Jie'
'Zhao, Yanxia'
'Yang, Xiran'
'Liu, Simin'
'Cao, Liping'

_publ_section_title
;
 Cucurbit[10]uril-Based [2]Rotaxane: Preparation and Supramolecular
 Assembly-Induced Fluorescence Enhancement.
;
_journal_issue 11
_journal_name_full 'The Journal of organic chemistry'
_journal_page_first 5590
_journal_page_last 5596
_journal_paper_doi 10.1021/acs.joc.7b00400
_journal_volume 82
_journal_year 2017
_chemical_formula_sum 'C62 H52 Cl2 N2 O3'
_chemical_formula_weight 943.95
_space_group_crystal_system monoclinic
_space_group_IT_number 5
_space_group_name_Hall 'C 2y'
_space_group_name_H-M_alt 'C 1 2 1'
_atom_sites_solution_hydrogens geom
_atom_sites_solution_primary direct
_atom_sites_solution_secondary difmap
_audit_creation_method SHELXL-2014/7
_cell_angle_alpha 90
_cell_angle_beta 101.194(9)
_cell_angle_gamma 90
_cell_formula_units_Z 4
_cell_length_a 54.96(2)
_cell_length_b 9.068(3)
_cell_length_c 12.209(4)
_cell_measurement_reflns_used 5618
_cell_measurement_temperature 153(2)
_cell_measurement_theta_max 22.46
_cell_measurement_theta_min 2.28
_cell_volume 5969(4)
_computing_cell_refinement 'Bruker SMART'
_computing_data_collection 'Bruker SMART APEX II'
_computing_data_reduction 'Bruker SAINT'
_computing_molecular_graphics SHELXTL
_computing_publication_material SHELXTL
_computing_structure_refinement 'SHELXL-2014/7 (Sheldrick, 2014)'
_computing_structure_solution 'SHELXL-2014/7 (Sheldrick, 2014)'
_diffrn_ambient_temperature 153(2)
_diffrn_detector_area_resol_mean 'fine-focus sealed tube'
_diffrn_measured_fraction_theta_full 0.990
_diffrn_measured_fraction_theta_max 0.990
_diffrn_measurement_device_type 'Bruker APEX II area detector'
_diffrn_measurement_method '\w scan'
_diffrn_radiation_type MoK\a
_diffrn_radiation_wavelength 0.71073
_diffrn_reflns_av_R_equivalents 0.0654
_diffrn_reflns_av_unetI/netI 0.0922
_diffrn_reflns_Laue_measured_fraction_full 0.990
_diffrn_reflns_Laue_measured_fraction_max 0.990
_diffrn_reflns_limit_h_max 65
_diffrn_reflns_limit_h_min -65
_diffrn_reflns_limit_k_max 10
_diffrn_reflns_limit_k_min -10
_diffrn_reflns_limit_l_max 13
_diffrn_reflns_limit_l_min -14
_diffrn_reflns_number 17834
_diffrn_reflns_point_group_measured_fraction_full 0.951
_diffrn_reflns_point_group_measured_fraction_max 0.951
_diffrn_reflns_theta_full 25.000
_diffrn_reflns_theta_max 25.000
_diffrn_reflns_theta_min 2.266
_exptl_absorpt_coefficient_mu 0.150
_exptl_absorpt_correction_type multi-scan
_exptl_absorpt_process_details SADABS
_exptl_crystal_colour yellow
_exptl_crystal_density_diffrn 1.050
_exptl_crystal_density_meas ?
_exptl_crystal_description block
_exptl_crystal_F_000 1984
_exptl_crystal_size_max 0.300
_exptl_crystal_size_mid 0.250
_exptl_crystal_size_min 0.250
_exptl_transmission_factor_max 0.7452
_exptl_transmission_factor_min 0.6053
_platon_squeeze_details
;
;
_refine_diff_density_max 0.340
_refine_diff_density_min -0.289
_refine_diff_density_rms 0.062
_refine_ls_abs_structure_details
;
 Flack x determined using 2117 quotients [(I+)-(I-)]/[(I+)+(I-)]
 (Parsons, Flack and Wagner, Acta Cryst. B69 (2013) 249-259).
;
_refine_ls_abs_structure_Flack 0.10(16)
_refine_ls_extinction_method none
_refine_ls_goodness_of_fit_ref 1.117
_refine_ls_hydrogen_treatment constr
_refine_ls_matrix_type full
_refine_ls_number_parameters 616
_refine_ls_number_reflns 10006
_refine_ls_number_restraints 1
_refine_ls_restrained_S_all 1.117
_refine_ls_R_factor_all 0.1345
_refine_ls_R_factor_gt 0.1022
_refine_ls_shift/su_max 0.002
_refine_ls_shift/su_mean 0.000
_refine_ls_structure_factor_coef Fsqd
_refine_ls_weighting_details 'w=1/[\s^2^(Fo^2^)+(0.0100P)^2^+20.0000P] where P=(Fo^2^+2Fc^2^)/3'
_refine_ls_weighting_scheme calc
_refine_ls_wR_factor_gt 0.2185
_refine_ls_wR_factor_ref 0.2298
_reflns_Friedel_coverage 0.797
_reflns_Friedel_fraction_full 0.907
_reflns_Friedel_fraction_max 0.907
_reflns_number_gt 6629
_reflns_number_total 10006
_reflns_threshold_expression 'I > 2\s(I)'
_cod_data_source_file jo7b00400_si_002.cif
_cod_data_source_block 1
_cod_depositor_comments
;
The following automatic conversions were performed:

data item '_exptl_absorpt_correction_type' value 'Multi-scan' was
changed to 'multi-scan' in accordance with the
/home/saulius/struct/COD-crude-data/automatic-downloads/DataCite-retrospective/ACS/depositions/lib/dictionaries/cif_core.dic
dictionary named 'cif_core.dic' version 2.4.2 last updated on
2011-04-26.

data item '_exptl_crystal_density_meas' value 'not measured' was
changed to '?' -- the value is perceived as not measured.

Automatic conversion script
Id: cif_fix_values 6909 2019-04-08 15:41:33Z antanas 
;
_cod_original_sg_symbol_H-M 'C 2'
_cod_database_code 4037482
_shelx_shelxl_version_number 2014/7
_shelx_space_group_comment
;
The symmetry employed for this shelxl refinement is uniquely defined
by the following loop, which should always be used as a source of
symmetry information in preference to the above space-group names.
They are only intended as comments.
;
_shelx_estimated_absorpt_t_min 0.956
_shelx_estimated_absorpt_t_max 0.963

loop_
_space_group_symop_operation_xyz
'x, y, z'
'-x, y, -z'
'x+1/2, y+1/2, z'
'-x+1/2, y+1/2, -z'

loop_
_atom_site_label
_atom_site_type_symbol
_atom_site_fract_x
_atom_site_fract_y
_atom_site_fract_z
_atom_site_U_iso_or_equiv
_atom_site_adp_type
_atom_site_occupancy
_atom_site_site_symmetry_order
_atom_site_calc_flag
_atom_site_refinement_flags_posn
_atom_site_refinement_flags_adp
C1 C 0.18598(12) 0.7389(8) 0.5843(6) 0.0381(16) Uani 1 1 d . .
C2 C 0.17350(12) 0.7167(7) 0.4840(6) 0.0379(16) Uani 1 1 d . .
C3 C 0.17547(12) 0.7367(9) 0.6896(6) 0.0453(18) Uani 1 1 d . .
C4 C 0.18830(14) 0.6678(9) 0.7865(6) 0.0483(19) Uani 1 1 d . .
H4 H 0.2036 0.6209 0.7825 0.058 Uiso 1 1 calc R U
C5 C 0.18081(18) 0.6628(11) 0.8833(8) 0.065(2) Uani 1 1 d . .
H5 H 0.1905 0.6148 0.9462 0.079 Uiso 1 1 calc R U
C6 C 0.1584(2) 0.7297(14) 0.8903(9) 0.081(3) Uani 1 1 d . .
H6 H 0.1527 0.7297 0.9591 0.097 Uiso 1 1 calc R U
C7 C 0.14503(19) 0.7928(11) 0.8019(11) 0.081(3) Uani 1 1 d . .
H7 H 0.1295 0.8356 0.8074 0.097 Uiso 1 1 calc R U
C8 C 0.15310(14) 0.7988(10) 0.6980(8) 0.057(2) Uani 1 1 d . .
H8 H 0.1431 0.8453 0.6352 0.069 Uiso 1 1 calc R U
C9 C 0.21354(11) 0.7749(8) 0.6060(6) 0.0354(16) Uani 1 1 d . .
C10 C 0.22354(13) 0.9026(9) 0.6578(6) 0.0459(19) Uani 1 1 d . .
H10 H 0.2129 0.9695 0.6855 0.055 Uiso 1 1 calc R U
C11 C 0.24753(14) 0.9353(10) 0.6704(7) 0.054(2) Uani 1 1 d . .
H11 H 0.2536 1.0260 0.7039 0.065 Uiso 1 1 calc R U
C12 C 0.26389(14) 0.8367(10) 0.6343(7) 0.056(2) Uani 1 1 d . .
H12 H 0.2811 0.8579 0.6453 0.068 Uiso 1 1 calc R U
C13 C 0.25451(13) 0.7082(10) 0.5826(7) 0.055(2) Uani 1 1 d . .
H13 H 0.2654 0.6410 0.5565 0.066 Uiso 1 1 calc R U
C14 C 0.22991(14) 0.6762(9) 0.5683(6) 0.0458(18) Uani 1 1 d . .
H14 H 0.2238 0.5868 0.5327 0.055 Uiso 1 1 calc R U
C15 C 0.18364(12) 0.7368(8) 0.3812(6) 0.0425(17) Uani 1 1 d . .
C16 C 0.19741(15) 0.8625(10) 0.3626(7) 0.057(2) Uani 1 1 d . .
H16 H 0.2001 0.9391 0.4167 0.068 Uiso 1 1 calc R U
C17 C 0.20677(19) 0.8752(11) 0.2681(8) 0.069(3) Uani 1 1 d . .
H17 H 0.2153 0.9630 0.2555 0.082 Uiso 1 1 calc R U
C18 C 0.20438(19) 0.7672(14) 0.1921(7) 0.081(3) Uani 1 1 d . .
H18 H 0.2118 0.7770 0.1284 0.097 Uiso 1 1 calc R U
C19 C 0.1910(2) 0.6402(12) 0.2064(7) 0.076(3) Uani 1 1 d . .
H19 H 0.1887 0.5650 0.1511 0.091 Uiso 1 1 calc R U
C20 C 0.18118(16) 0.6247(10) 0.3003(7) 0.057(2) Uani 1 1 d . .
H20 H 0.1725 0.5368 0.3111 0.068 Uiso 1 1 calc R U
C21 C 0.14660(12) 0.6719(8) 0.4617(6) 0.0435(18) Uani 1 1 d . .
C22 C 0.12891(14) 0.7619(10) 0.4019(9) 0.072(3) Uani 1 1 d . .
H22 H 0.1337 0.8531 0.3742 0.087 Uiso 1 1 calc R U
C23 C 0.10387(15) 0.7212(11) 0.3811(10) 0.084(3) Uani 1 1 d . .
H23 H 0.0916 0.7839 0.3396 0.101 Uiso 1 1 calc R U
C24 C 0.09736(13) 0.5873(11) 0.4224(9) 0.067(3) Uani 1 1 d . .
C25 C 0.11496(13) 0.4931(9) 0.4773(8) 0.058(2) Uani 1 1 d . .
H25 H 0.1104 0.3980 0.4988 0.069 Uiso 1 1 calc R U
C26 C 0.13944(13) 0.5365(9) 0.5013(7) 0.0462(18) Uani 1 1 d . .
H26 H 0.1515 0.4746 0.5448 0.055 Uiso 1 1 calc R U
C27 C 0.05485(17) 0.6519(14) 0.4206(13) 0.118(5) Uani 1 1 d . .
H27 H 0.0603 0.7462 0.4495 0.141 Uiso 1 1 calc R U
C28 C 0.02933(16) 0.6172(13) 0.3948(14) 0.124(6) Uani 1 1 d . .
H28 H 0.0174 0.6897 0.4040 0.149 Uiso 1 1 calc R U
C29 C 0.02192(16) 0.4837(12) 0.3579(13) 0.105(5) Uani 1 1 d . .
C30 C 0.03878(17) 0.3782(13) 0.3512(14) 0.127(6) Uani 1 1 d . .
H30 H 0.0334 0.2795 0.3354 0.152 Uiso 1 1 calc R U
C31 C 0.06376(17) 0.4114(12) 0.3671(14) 0.115(5) Uani 1 1 d . .
H31 H 0.0754 0.3402 0.3529 0.138 Uiso 1 1 calc R U
C32 C -0.00543(18) 0.4471(13) 0.3371(17) 0.137(5) Uani 1 1 d . .
C33 C -0.02221(18) 0.5577(13) 0.2877(15) 0.137(5) Uani 1 1 d . .
H33 H -0.0164 0.6540 0.2761 0.165 Uiso 1 1 calc R U
C34 C -0.04671(16) 0.5252(11) 0.2569(14) 0.118(6) Uani 1 1 d . .
H34 H -0.0582 0.5993 0.2251 0.142 Uiso 1 1 calc R U
C35 C -0.03975(17) 0.2843(12) 0.3204(13) 0.119(6) Uani 1 1 d . .
H35 H -0.0459 0.1906 0.3369 0.142 Uiso 1 1 calc R U
C36 C -0.01414(17) 0.3145(13) 0.3489(13) 0.116(5) Uani 1 1 d . .
H36 H -0.0030 0.2374 0.3772 0.139 Uiso 1 1 calc R U
C37 C -0.08175(15) 0.3560(11) 0.2392(9) 0.071(3) Uani 1 1 d . .
C38 C -0.09865(14) 0.4544(10) 0.2644(8) 0.063(3) Uani 1 1 d . .
H38 H -0.0936 0.5451 0.3009 0.076 Uiso 1 1 calc R U
C39 C -0.12391(14) 0.4155(9) 0.2339(7) 0.049(2) Uani 1 1 d . .
H39 H -0.1361 0.4810 0.2510 0.059 Uiso 1 1 calc R U
C40 C -0.13125(12) 0.2857(9) 0.1802(6) 0.0459(19) Uani 1 1 d . .
C41 C -0.11321(13) 0.1876(9) 0.1567(8) 0.059(2) Uani 1 1 d . .
H41 H -0.1180 0.0969 0.1199 0.071 Uiso 1 1 calc R U
C42 C -0.08852(15) 0.2236(11) 0.1875(10) 0.077(3) Uani 1 1 d . .
H42 H -0.0762 0.1571 0.1730 0.092 Uiso 1 1 calc R U
C43 C -0.15836(11) 0.2429(8) 0.1521(6) 0.0389(16) Uani 1 1 d . .
C44 C -0.16928(13) 0.2139(8) 0.0477(6) 0.0425(17) Uani 1 1 d . .
C45 C -0.16948(13) 0.2385(8) 0.2514(6) 0.0437(17) Uani 1 1 d . .
C46 C -0.15681(18) 0.1846(10) 0.3502(7) 0.061(2) Uani 1 1 d . .
H46 H -0.1404 0.1498 0.3521 0.074 Uiso 1 1 calc R U
C47 C -0.1658(2) 0.1766(12) 0.4471(9) 0.078(3) Uani 1 1 d . .
H47 H -0.1564 0.1315 0.5119 0.093 Uiso 1 1 calc R U
C48 C -0.1880(2) 0.2333(13) 0.4485(10) 0.081(3) Uani 1 1 d . .
H48 H -0.1943 0.2329 0.5158 0.097 Uiso 1 1 calc R U
C49 C -0.20175(19) 0.2912(11) 0.3552(11) 0.079(3) Uani 1 1 d . .
H49 H -0.2177 0.3290 0.3578 0.094 Uiso 1 1 calc R U
C50 C -0.19311(15) 0.2978(10) 0.2532(8) 0.059(2) Uani 1 1 d . .
H50 H -0.2029 0.3406 0.1883 0.071 Uiso 1 1 calc R U
C51 C -0.19552(12) 0.1533(8) 0.0197(6) 0.0390(16) Uani 1 1 d . .
C52 C -0.20246(13) 0.0336(9) 0.0754(7) 0.0486(19) Uani 1 1 d . .
H52 H -0.1907 -0.0116 0.1329 0.058 Uiso 1 1 calc R U
C53 C -0.22605(15) -0.0217(10) 0.0495(7) 0.059(2) Uani 1 1 d . .
H53 H -0.2306 -0.1012 0.0920 0.071 Uiso 1 1 calc R U
C54 C -0.24345(13) 0.0363(11) -0.0381(7) 0.056(2) Uani 1 1 d . .
H54 H -0.2598 -0.0027 -0.0562 0.067 Uiso 1 1 calc R U
C55 C -0.23644(13) 0.1488(10) -0.0958(6) 0.051(2) Uani 1 1 d . .
H55 H -0.2479 0.1872 -0.1576 0.061 Uiso 1 1 calc R U
C56 C -0.21310(13) 0.2109(9) -0.0684(6) 0.0485(19) Uani 1 1 d . .
H56 H -0.2090 0.2931 -0.1094 0.058 Uiso 1 1 calc R U
C57 C -0.15738(13) 0.2300(10) -0.0509(6) 0.0482(19) Uani 1 1 d . .
C58 C -0.15789(19) 0.1195(14) -0.1262(8) 0.081(3) Uani 1 1 d . .
H58 H -0.1660 0.0298 -0.1153 0.097 Uiso 1 1 calc R U
C59 C -0.1468(2) 0.133(2) -0.2190(11) 0.120(5) Uani 1 1 d . .
H59 H -0.1479 0.0555 -0.2717 0.144 Uiso 1 1 calc R U
C60 C -0.1349(2) 0.255(2) -0.2333(10) 0.106(5) Uani 1 1 d . .
H60 H -0.1268 0.2616 -0.2951 0.128 Uiso 1 1 calc R U
C61 C -0.13371(19) 0.3714(16) -0.1643(9) 0.084(3) Uani 1 1 d . .
H61 H -0.1255 0.4599 -0.1774 0.101 Uiso 1 1 calc R U
C62 C -0.14534(16) 0.3559(12) -0.0714(8) 0.069(3) Uani 1 1 d . .
H62 H -0.1448 0.4363 -0.0211 0.082 Uiso 1 1 calc R U
N1 N 0.07118(11) 0.5499(8) 0.4038(8) 0.074(2) Uani 1 1 d . .
N2 N -0.05495(12) 0.3841(9) 0.2718(9) 0.089(3) Uani 1 1 d . .
O1 O 0.0308(5) 0.030(2) 0.432(3) 0.379(16) Uani 1 1 d . .
Cl2 Cl 0.9236(2) 0.8404(13) 0.3378(11) 0.353(6) Uani 1 1 d . .
O3 O 0.9328(5) 0.603(5) 0.912(3) 0.46(2) Uani 1 1 d . .
O2 O 0.9698(8) 0.916(2) 0.295(5) 0.70(5) Uani 1 1 d . .
Cl1 Cl 0.09174(16) 0.1042(9) 0.4950(10) 0.322(6) Uani 1 1 d . .

loop_
_atom_site_aniso_label
_atom_site_aniso_U_11
_atom_site_aniso_U_22
_atom_site_aniso_U_33
_atom_site_aniso_U_23
_atom_site_aniso_U_13
_atom_site_aniso_U_12
C1 0.035(4) 0.032(4) 0.049(4) -0.004(3) 0.011(3) 0.001(3)
C2 0.035(4) 0.024(4) 0.051(4) -0.003(3) 0.001(3) -0.002(3)
C3 0.037(4) 0.046(4) 0.055(5) -0.008(4) 0.014(3) -0.019(4)
C4 0.052(4) 0.049(5) 0.046(4) 0.012(4) 0.016(4) -0.005(4)
C5 0.078(6) 0.059(6) 0.067(6) -0.002(5) 0.031(5) -0.012(5)
C6 0.102(8) 0.089(8) 0.058(6) -0.018(6) 0.030(6) -0.041(7)
C7 0.070(6) 0.062(7) 0.125(10) -0.023(7) 0.053(7) -0.016(5)
C8 0.039(4) 0.056(5) 0.081(6) -0.016(5) 0.022(4) 0.001(4)
C9 0.029(3) 0.040(4) 0.037(4) 0.002(3) 0.005(3) 0.002(3)
C10 0.039(4) 0.051(5) 0.046(4) -0.002(4) 0.003(3) 0.004(4)
C11 0.041(4) 0.064(6) 0.054(5) -0.004(4) 0.002(4) -0.020(4)
C12 0.033(4) 0.073(6) 0.064(5) -0.007(5) 0.011(4) -0.013(4)
C13 0.038(4) 0.075(6) 0.056(5) 0.005(5) 0.019(4) 0.007(4)
C14 0.053(4) 0.040(4) 0.050(4) -0.003(4) 0.022(4) -0.009(4)
C15 0.039(4) 0.039(4) 0.046(4) 0.013(4) -0.001(3) -0.005(3)
C16 0.056(5) 0.055(5) 0.053(5) 0.022(4) -0.007(4) -0.017(4)
C17 0.092(7) 0.056(6) 0.063(6) 0.012(5) 0.027(5) -0.019(5)
C18 0.082(7) 0.125(10) 0.035(5) 0.012(6) 0.010(4) -0.029(7)
C19 0.116(8) 0.071(7) 0.043(5) -0.005(5) 0.021(5) 0.010(6)
C20 0.066(5) 0.050(5) 0.049(5) 0.004(4) 0.002(4) -0.010(4)
C21 0.032(4) 0.045(4) 0.049(4) 0.003(4) -0.003(3) -0.006(3)
C22 0.039(4) 0.057(6) 0.112(8) 0.035(5) -0.009(5) -0.017(4)
C23 0.029(4) 0.061(6) 0.148(10) 0.031(7) -0.015(5) -0.006(4)
C24 0.018(4) 0.075(6) 0.100(7) -0.011(5) -0.008(4) -0.013(4)
C25 0.029(4) 0.042(5) 0.102(7) 0.001(5) 0.012(4) -0.009(3)
C26 0.038(4) 0.043(4) 0.056(5) 0.005(4) 0.005(3) 0.001(3)
C27 0.033(5) 0.071(7) 0.240(16) -0.032(9) 0.004(7) -0.008(5)
C28 0.025(5) 0.062(7) 0.281(19) -0.017(9) 0.018(7) 0.002(5)
C29 0.025(4) 0.054(6) 0.229(15) -0.003(8) 0.010(6) -0.006(4)
C30 0.034(5) 0.064(7) 0.270(19) -0.026(9) -0.004(8) -0.011(5)
C31 0.032(5) 0.055(7) 0.250(17) -0.003(8) 0.006(7) 0.000(4)
C32 0.035(4) 0.056(5) 0.307(15) 0.005(7) 0.000(6) -0.007(3)
C33 0.035(4) 0.056(5) 0.307(15) 0.005(7) 0.000(6) -0.007(3)
C34 0.027(4) 0.043(6) 0.278(18) 0.028(8) 0.012(7) -0.002(4)
C35 0.036(5) 0.050(6) 0.252(17) 0.028(8) -0.015(7) -0.012(5)
C36 0.038(5) 0.073(8) 0.217(15) 0.024(9) -0.023(7) -0.002(5)
C37 0.029(4) 0.065(6) 0.115(8) 0.013(6) 0.006(5) -0.017(4)
C38 0.035(4) 0.051(5) 0.098(7) 0.002(5) -0.003(4) -0.006(4)
C39 0.038(4) 0.043(5) 0.062(5) 0.000(4) 0.000(4) -0.007(3)
C40 0.030(4) 0.052(5) 0.056(5) -0.008(4) 0.009(3) -0.008(3)
C41 0.031(4) 0.046(5) 0.099(7) -0.007(5) 0.010(4) -0.006(3)
C42 0.037(4) 0.047(5) 0.145(9) 0.000(6) 0.013(5) 0.001(4)
C43 0.026(3) 0.032(4) 0.057(5) -0.005(3) 0.005(3) 0.002(3)
C44 0.037(4) 0.037(4) 0.051(4) 0.006(4) 0.004(3) -0.001(3)
C45 0.042(4) 0.033(4) 0.057(5) -0.001(4) 0.014(3) 0.000(3)
C46 0.071(6) 0.056(6) 0.057(5) -0.012(4) 0.012(5) -0.017(5)
C47 0.093(8) 0.069(7) 0.078(7) -0.025(5) 0.032(6) -0.037(6)
C48 0.097(8) 0.074(7) 0.081(7) -0.018(6) 0.043(7) -0.045(7)
C49 0.065(6) 0.063(6) 0.125(10) -0.035(7) 0.060(7) -0.016(5)
C50 0.051(5) 0.048(5) 0.085(6) -0.017(5) 0.025(4) -0.012(4)
C51 0.037(4) 0.034(4) 0.043(4) 0.003(3) 0.000(3) 0.003(3)
C52 0.036(4) 0.053(5) 0.052(5) 0.012(4) -0.004(3) 0.001(4)
C53 0.056(5) 0.054(5) 0.064(6) 0.013(4) 0.002(4) -0.020(4)
C54 0.030(4) 0.074(6) 0.061(5) -0.011(5) 0.004(4) -0.013(4)
C55 0.035(4) 0.067(6) 0.046(4) 0.003(4) -0.006(3) 0.014(4)
C56 0.043(4) 0.047(5) 0.053(5) 0.007(4) 0.003(3) -0.001(4)
C57 0.035(4) 0.056(5) 0.054(5) 0.007(4) 0.011(3) -0.001(4)
C58 0.076(7) 0.100(8) 0.072(7) -0.020(6) 0.024(5) -0.016(6)
C59 0.107(10) 0.173(15) 0.097(10) -0.042(10) 0.060(8) -0.035(11)
C60 0.078(8) 0.174(15) 0.072(8) 0.017(10) 0.027(6) 0.008(9)
C61 0.070(7) 0.113(10) 0.068(7) 0.022(7) 0.011(6) -0.012(7)
C62 0.063(5) 0.083(7) 0.061(6) 0.024(5) 0.013(5) -0.010(5)
N1 0.024(3) 0.047(4) 0.143(8) 0.000(5) -0.004(4) -0.003(3)
N2 0.020(3) 0.059(5) 0.176(9) 0.013(6) -0.009(4) -0.009(3)
O1 0.32(3) 0.173(19) 0.62(5) 0.03(2) 0.04(3) -0.006(19)
Cl2 0.309(11) 0.243(10) 0.466(17) 0.013(11) -0.028(10) 0.054(9)
O3 0.32(3) 0.59(6) 0.43(4) 0.13(4) 0.00(3) -0.05(4)
O2 0.69(6) 0.082(12) 1.53(14) -0.10(3) 0.74(8) -0.03(2)
Cl1 0.239(8) 0.158(6) 0.536(17) 0.041(8) -0.008(9) 0.003(6)

loop_
_atom_type_symbol
_atom_type_description
_atom_type_scat_dispersion_real
_atom_type_scat_dispersion_imag
_atom_type_scat_source
C C 0.0033 0.0016 'International Tables Vol C Tables 4.2.6.8 and 6.1.1.4'
H H 0.0000 0.0000 'International Tables Vol C Tables 4.2.6.8 and 6.1.1.4'
N N 0.0061 0.0033 'International Tables Vol C Tables 4.2.6.8 and 6.1.1.4'
Cl Cl 0.1484 0.1585 'International Tables Vol C Tables 4.2.6.8 and 6.1.1.4'
O O 0.0106 0.0060 'International Tables Vol C Tables 4.2.6.8 and 6.1.1.4'

loop_
_geom_angle_atom_site_label_1
_geom_angle_atom_site_label_2
_geom_angle_atom_site_label_3
_geom_angle
C2 C1 C3 125.6(6)
C2 C1 C9 121.5(6)
C3 C1 C9 112.8(6)
C1 C2 C15 124.3(6)
C1 C2 C21 122.2(7)
C15 C2 C21 113.4(6)
C8 C3 C4 115.5(7)
C8 C3 C1 123.7(7)
C4 C3 C1 120.8(7)
C5 C4 C3 125.2(8)
C5 C4 H4 117.4
C3 C4 H4 117.4
C4 C5 C6 118.2(10)
C4 C5 H5 120.9
C6 C5 H5 120.9
C7 C6 C5 120.0(10)
C7 C6 H6 120.0
C5 C6 H6 120.0
C6 C7 C8 121.9(10)
C6 C7 H7 119.0
C8 C7 H7 119.0
C3 C8 C7 119.2(9)
C3 C8 H8 120.4
C7 C8 H8 120.4
C10 C9 C14 117.4(6)
C10 C9 C1 123.6(6)
C14 C9 C1 119.0(6)
C11 C10 C9 122.5(8)
C11 C10 H10 118.8
C9 C10 H10 118.8
C10 C11 C12 120.3(8)
C10 C11 H11 119.9
C12 C11 H11 119.9
C13 C12 C11 118.6(7)
C13 C12 H12 120.7
C11 C12 H12 120.7
C14 C13 C12 120.9(8)
C14 C13 H13 119.5
C12 C13 H13 119.5
C13 C14 C9 120.3(7)
C13 C14 H14 119.9
C9 C14 H14 119.9
C20 C15 C16 116.9(7)
C20 C15 C2 120.4(7)
C16 C15 C2 122.6(7)
C17 C16 C15 120.6(9)
C17 C16 H16 119.7
C15 C16 H16 119.7
C18 C17 C16 121.7(9)
C18 C17 H17 119.1
C16 C17 H17 119.1
C17 C18 C19 120.0(9)
C17 C18 H18 120.0
C19 C18 H18 120.0
C20 C19 C18 119.5(9)
C20 C19 H19 120.2
C18 C19 H19 120.2
C19 C20 C15 121.1(8)
C19 C20 H20 119.5
C15 C20 H20 119.5
C22 C21 C26 119.2(7)
C22 C21 C2 120.5(7)
C26 C21 C2 120.3(6)
C21 C22 C23 120.8(8)
C21 C22 H22 119.6
C23 C22 H22 119.6
C24 C23 C22 118.6(8)
C24 C23 H23 120.7
C22 C23 H23 120.7
C25 C24 C23 121.2(7)
C25 C24 N1 121.1(8)
C23 C24 N1 117.7(8)
C24 C25 C26 119.7(8)
C24 C25 H25 120.2
C26 C25 H25 120.2
C25 C26 C21 120.3(7)
C25 C26 H26 119.9
C21 C26 H26 119.9
N1 C27 C28 118.7(10)
N1 C27 H27 120.6
C28 C27 H27 120.6
C29 C28 C27 120.4(10)
C29 C28 H28 119.8
C27 C28 H28 119.8
C28 C29 C30 119.9(8)
C28 C29 C32 119.2(10)
C30 C29 C32 120.5(9)
C29 C30 C31 120.9(10)
C29 C30 H30 119.5
C31 C30 H30 119.5
N1 C31 C30 118.1(10)
N1 C31 H31 121.0
C30 C31 H31 121.0
C36 C32 C33 118.3(9)
C36 C32 C29 123.7(10)
C33 C32 C29 117.4(10)
C34 C33 C32 119.5(10)
C34 C33 H33 120.2
C32 C33 H33 120.2
C33 C34 N2 119.8(9)
C33 C34 H34 120.1
N2 C34 H34 120.1
N2 C35 C36 120.1(10)
N2 C35 H35 119.9
C36 C35 H35 119.9
C32 C36 C35 121.3(10)
C32 C36 H36 119.4
C35 C36 H36 119.4
C38 C37 C42 122.6(7)
C38 C37 N2 121.0(9)
C42 C37 N2 116.3(9)
C37 C38 C39 117.0(8)
C37 C38 H38 121.5
C39 C38 H38 121.5
C40 C39 C38 121.6(8)
C40 C39 H39 119.2
C38 C39 H39 119.2
C39 C40 C41 119.3(7)
C39 C40 C43 120.9(7)
C41 C40 C43 119.7(7)
C42 C41 C40 119.5(8)
C42 C41 H41 120.2
C40 C41 H41 120.2
C37 C42 C41 119.9(9)
C37 C42 H42 120.1
C41 C42 H42 120.1
C44 C43 C45 127.4(6)
C44 C43 C40 120.8(7)
C45 C43 C40 111.8(6)
C43 C44 C57 124.8(6)
C43 C44 C51 121.5(7)
C57 C44 C51 113.7(6)
C46 C45 C50 115.9(8)
C46 C45 C43 121.4(7)
C50 C45 C43 122.6(7)
C45 C46 C47 125.2(10)
C45 C46 H46 117.4
C47 C46 H46 117.4
C48 C47 C46 118.5(11)
C48 C47 H47 120.7
C46 C47 H47 120.7
C47 C48 C49 120.4(10)
C47 C48 H48 119.8
C49 C48 H48 119.8
C48 C49 C50 122.2(9)
C48 C49 H49 118.9
C50 C49 H49 118.9
C45 C50 C49 117.7(9)
C45 C50 H50 121.2
C49 C50 H50 121.2
C52 C51 C56 117.3(6)
C52 C51 C44 121.1(6)
C56 C51 C44 121.5(6)
C53 C52 C51 121.1(7)
C53 C52 H52 119.5
C51 C52 H52 119.5
C52 C53 C54 121.2(8)
C52 C53 H53 119.4
C54 C53 H53 119.4
C55 C54 C53 117.9(7)
C55 C54 H54 121.1
C53 C54 H54 121.1
C54 C55 C56 122.1(7)
C54 C55 H55 118.9
C56 C55 H55 118.9
C55 C56 C51 120.3(7)
C55 C56 H56 119.9
C51 C56 H56 119.9
C58 C57 C62 116.1(8)
C58 C57 C44 121.5(8)
C62 C57 C44 122.4(8)
C57 C58 C59 122.0(12)
C57 C58 H58 119.0
C59 C58 H58 119.0
C60 C59 C58 119.5(14)
C60 C59 H59 120.2
C58 C59 H59 120.2
C59 C60 C61 122.8(12)
C59 C60 H60 118.6
C61 C60 H60 118.6
C60 C61 C62 116.8(12)
C60 C61 H61 121.6
C62 C61 H61 121.6
C57 C62 C61 122.7(11)
C57 C62 H62 118.6
C61 C62 H62 118.6
C27 N1 C31 121.4(8)
C27 N1 C24 119.4(8)
C31 N1 C24 119.3(8)
C35 N2 C34 120.6(7)
C35 N2 C37 121.7(8)
C34 N2 C37 117.5(8)

loop_
_geom_bond_atom_site_label_1
_geom_bond_atom_site_label_2
_geom_bond_distance
C1 C2 1.298(9)
C1 C3 1.508(10)
C1 C9 1.522(9)
C2 C15 1.480(10)
C2 C21 1.506(9)
C3 C8 1.374(11)
C3 C4 1.401(11)
C4 C5 1.325(11)
C4 H4 0.9500
C5 C6 1.391(15)
C5 H5 0.9500
C6 C7 1.313(15)
C6 H6 0.9500
C7 C8 1.423(14)
C7 H7 0.9500
C8 H8 0.9500
C9 C10 1.381(10)
C9 C14 1.408(10)
C10 C11 1.331(10)
C10 H10 0.9500
C11 C12 1.398(12)
C11 H11 0.9500
C12 C13 1.377(12)
C12 H12 0.9500
C13 C14 1.361(10)
C13 H13 0.9500
C14 H14 0.9500
C15 C20 1.406(11)
C15 C16 1.411(10)
C16 C17 1.357(12)
C16 H16 0.9500
C17 C18 1.337(14)
C17 H17 0.9500
C18 C19 1.396(14)
C18 H18 0.9500
C19 C20 1.365(12)
C19 H19 0.9500
C20 H20 0.9500
C21 C22 1.367(11)
C21 C26 1.404(11)
C22 C23 1.400(11)
C22 H22 0.9500
C23 C24 1.387(13)
C23 H23 0.9500
C24 C25 1.365(12)
C24 N1 1.452(9)
C25 C26 1.378(10)
C25 H25 0.9500
C26 H26 0.9500
C27 N1 1.333(13)
C27 C28 1.412(13)
C27 H27 0.9500
C28 C29 1.328(15)
C28 H28 0.9500
C29 C30 1.345(14)
C29 C32 1.512(12)
C30 C31 1.382(13)
C30 H30 0.9500
C31 N1 1.369(13)
C31 H31 0.9500
C32 C36 1.313(15)
C32 C33 1.416(16)
C33 C34 1.359(13)
C33 H33 0.9500
C34 N2 1.381(12)
C34 H34 0.9500
C35 N2 1.295(12)
C35 C36 1.410(13)
C35 H35 0.9500
C36 H36 0.9500
C37 C38 1.366(13)
C37 C42 1.374(14)
C37 N2 1.471(10)
C38 C39 1.411(11)
C38 H38 0.9500
C39 C40 1.370(11)
C39 H39 0.9500
C40 C41 1.402(11)
C40 C43 1.513(9)
C41 C42 1.375(11)
C41 H41 0.9500
C42 H42 0.9500
C43 C44 1.325(10)
C43 C45 1.460(10)
C44 C57 1.485(10)
C44 C51 1.519(10)
C45 C46 1.362(11)
C45 C50 1.410(11)
C46 C47 1.370(12)
C46 H46 0.9500
C47 C48 1.328(15)
C47 H47 0.9500
C48 C49 1.345(15)
C48 H48 0.9500
C49 C50 1.418(14)
C49 H49 0.9500
C50 H50 0.9500
C51 C52 1.375(10)
C51 C56 1.399(9)
C52 C53 1.369(11)
C52 H52 0.9500
C53 C54 1.392(11)
C53 H53 0.9500
C54 C55 1.339(12)
C54 H54 0.9500
C55 C56 1.381(11)
C55 H55 0.9500
C56 H56 0.9500
C57 C58 1.357(13)
C57 C62 1.367(12)
C58 C59 1.392(15)
C58 H58 0.9500
C59 C60 1.31(2)
C59 H59 0.9500
C60 C61 1.342(18)
C60 H60 0.9500
C61 C62 1.414(14)
C61 H61 0.9500
C62 H62 0.9500

loop_
_platon_squeeze_void_nr
_platon_squeeze_void_average_x
_platon_squeeze_void_average_y
_platon_squeeze_void_average_z
_platon_squeeze_void_volume
_platon_squeeze_void_count_electrons
_platon_squeeze_void_content
1 0.000 -0.027 0.000 568 93 ' '
2 0.500 -0.053 0.000 568 93 ' '
